data_2007919
loop_
_publ_author_name
'Audette, Gerald F.'
'Kumar, Sashi V.P.'
'Gupta, Sagar V.'
'Quail, J. Wilson'

_publ_section_title
;
 <i>N</i>^4^,5-Dimethyl-2'-deoxycytidine
;
_journal_issue 12
_journal_name_full 'Acta Crystallographica Section C'
_journal_page_first 1987
_journal_page_last 1990
_journal_paper_doi 10.1107/S0108270198008026
_journal_volume 54
_journal_year 1998
_chemical_formula_moiety 'C11 N3 O4 H17 '
_chemical_formula_sum 'C11 H17 N3 O4'
_chemical_formula_weight 255.27
_chemical_name_systematic
;
1-(4-hydroxy-5-hydroxymethyltetrahydrofuran-2-yl)-5-methyl-4-methylamino-
(1H)-pyrimidin-2-one
;
_space_group_IT_number 19
_symmetry_cell_setting orthorhombic
_symmetry_space_group_name_Hall 'P 2ac 2ab'
_symmetry_space_group_name_H-M 'P 21 21 21'
_cell_angle_alpha 90.00
_cell_angle_beta 90.00
_cell_angle_gamma 90.00
_cell_formula_units_Z 4
_cell_length_a 7.436(2)
_cell_length_b 8.438(2)
_cell_length_c 19.607(3)
_cell_measurement_reflns_used 25
_cell_measurement_temperature 287(2)
_cell_measurement_theta_max 26.32
_cell_measurement_theta_min 8.30
_cell_volume 1230.2(5)
_computing_cell_refinement 'CAD-4 EXPRESS'
_computing_data_collection 'CAD-4 EXPRESS (Enraf-Nonius, 1992)'
_computing_data_reduction 'Xtal3.4 (Hall et al., 1995), NRCVAX (Gabe et al., 1989)'
_computing_molecular_graphics 'ORTEP (Johnson, 1976)'
_computing_publication_material NRCVAX
_computing_structure_refinement 'NRCVAX, SHELXL97 (Sheldrick, 1997)'
_computing_structure_solution Xtal3.4
_diffrn_ambient_temperature 287
_diffrn_measured_fraction_theta_full 0.999
_diffrn_measured_fraction_theta_max 0.999
_diffrn_measurement_device 'Nonius CAD-4    '
_diffrn_measurement_method '\w scan '
_diffrn_radiation_monochromator graphite
_diffrn_radiation_source 'fine-focus sealed tube'
_diffrn_radiation_type 'Molybdenum K\a'
_diffrn_radiation_wavelength 0.70930
_diffrn_reflns_av_R_equivalents 0.0197
_diffrn_reflns_av_sigmaI/netI 0.0253
_diffrn_reflns_limit_h_max 9
_diffrn_reflns_limit_h_min -9
_diffrn_reflns_limit_k_max 10
_diffrn_reflns_limit_k_min -10
_diffrn_reflns_limit_l_max 24
_diffrn_reflns_limit_l_min -24
_diffrn_reflns_number 2920
_diffrn_reflns_theta_full 26.21
_diffrn_reflns_theta_max 26.21
_diffrn_reflns_theta_min 2.92
_diffrn_standards_decay_% none
_diffrn_standards_interval_time '100 min'
_diffrn_standards_number 3
_exptl_absorpt_coefficient_mu 0.106
_exptl_absorpt_correction_T_max 0.974
_exptl_absorpt_correction_T_min 0.836
_exptl_absorpt_correction_type psi-scan
_exptl_absorpt_process_details '(North et al., 1968)'
_exptl_crystal_colour colourless
_exptl_crystal_density_diffrn 1.378
_exptl_crystal_density_meas ?
_exptl_crystal_description rod-like
_exptl_crystal_F_000 544.26
_exptl_crystal_size_max 0.53
_exptl_crystal_size_mid 0.38
_exptl_crystal_size_min 0.30
_refine_diff_density_max 0.163
_refine_diff_density_min -0.242
_refine_ls_abs_structure_details 'Flack  (1983) parameter = -1.0(13)'
_refine_ls_extinction_method none
_refine_ls_goodness_of_fit_ref 1.058
_refine_ls_hydrogen_treatment H_atoms:_see_text
_refine_ls_matrix_type full
_refine_ls_number_parameters 167
_refine_ls_number_reflns 2487
_refine_ls_number_restraints 0
_refine_ls_restrained_S_all 1.058
_refine_ls_R_factor_all 0.0565
_refine_ls_R_factor_gt 0.0364
_refine_ls_shift/su_max 0.000
_refine_ls_shift/su_mean 0.000
_refine_ls_structure_factor_coef Fsqd
_refine_ls_weighting_details 'w = 1/[\s^2^(Fo^2^)+(0.0710P)^2^] where P=(Fo^2^+2Fc^2^)/3'
_refine_ls_weighting_scheme calc
_refine_ls_wR_factor_ref 0.1064
_reflns_number_gt 1942
_reflns_number_total 2487
_reflns_threshold_expression >2\s(I)
_cod_data_source_file fg1466.cif
_cod_data_source_block nm5m
_cod_depositor_comments
;
The following automatic conversions were performed:
'_symmetry_cell_setting' value 'Orthorhombic' changed to 'orthorhombic'
according to '/home/saulius/struct/CIF-dictionaries/cif_core.dic'
dictionary named 'cif_core.dic' version 2.4.1 from 2010-06-29.

Automatic conversion script
Id: cif_fix_enum 1527 2010-12-29 10:47:43Z saulius 

The following automatic conversions were performed:

'_symmetry_cell_setting' value 'Orthorhombic' changed to
'orthorhombic' according to
/home/saulius/struct/CIF-dictionaries/cif_core.dic dictionary named
'cif_core.dic' version 2.4.1 from 2010-06-29.

Automatic conversion script
Id: cif_fix_values 1715 2011-07-08 13:25:40Z adriana 

The following automatic conversions were performed:

'_exptl_crystal_density_meas' value 'not measured' was changed to '?'
- the value is perceived as not measured.

Automatic conversion script
Id: cif_fix_values 3008 2015-01-20 13:52:24Z robertas 

The following automatic conversions were performed:

'_refine_ls_weighting_scheme' value 'calc w =
1/[\s^2^(Fo^2^)+(0.0710P)^2^] where P=(Fo^2^+2Fc^2^)/3' was changed
to 'calc'. New tag '_refine_ls_weighting_details' was created. The
value of the new tag was set to 'w = 1/[\s^2^(Fo^2^)+(0.0710P)^2^]
where P=(Fo^2^+2Fc^2^)/3'.

Automatic conversion script
Id: cif_fix_values 3143 2015-03-26 13:38:13Z robertas 
;
_cod_original_cell_volume 1230.1(5)
_cod_original_formula_sum 'C11 N3 O4 H17 '
_cod_database_code 2007919

loop_
_symmetry_equiv_pos_as_xyz
x,y,z
1/2+x,1/2-y,-z
-x,1/2+y,1/2-z
1/2-x,-y,1/2+z

loop_
_atom_site_label
_atom_site_fract_x
_atom_site_fract_y
_atom_site_fract_z
_atom_site_U_iso_or_equiv
_atom_site_adp_type
_atom_site_calc_flag
_atom_site_refinement_flags
_atom_site_occupancy
_atom_site_disorder_assembly
_atom_site_disorder_group
_atom_site_type_symbol
N1 0.7535(2) 0.57476(18) 0.61985(7) 0.0318(4) Uani d . 1 . . N
C2 0.7431(3) 0.7396(2) 0.62079(9) 0.0308(4) Uani d . 1 . . C
O2 0.7128(2) 0.81005(15) 0.67483(6) 0.0396(4) Uani d . 1 . . O
N3 0.7637(2) 0.81852(18) 0.56105(7) 0.0330(4) Uani d . 1 . . N
C4 0.7853(2) 0.7406(2) 0.50264(9) 0.0302(4) Uani d . 1 . . C
N4 0.7913(2) 0.8245(2) 0.44524(8) 0.0391(4) Uani d . 1 . . N
H4 0.8060 0.7744 0.4074 0.047 Uiso calc R 1 . . H
C41 0.7745(3) 0.9953(3) 0.44284(12) 0.0461(5) Uani d . 1 . . C
H41A 0.6728 1.0277 0.4696 0.069 Uiso calc R 1 . . H
H41B 0.7581 1.0286 0.3964 0.069 Uiso calc R 1 . . H
H41C 0.8816 1.0429 0.4609 0.069 Uiso calc R 1 . . H
C5 0.8032(3) 0.5713(2) 0.50038(9) 0.0315(4) Uani d . 1 . . C
C51 0.8402(3) 0.4833(3) 0.43505(10) 0.0452(5) Uani d . 1 . . C
H51A 0.8480 0.3718 0.4443 0.068 Uiso calc R 1 . . H
H51B 0.9518 0.5195 0.4159 0.068 Uiso calc R 1 . . H
H51C 0.7445 0.5025 0.4033 0.068 Uiso calc R 1 . . H
C6 0.7880(3) 0.4959(2) 0.56029(9) 0.0329(4) Uani d . 1 . . C
H6 0.8013 0.3863 0.5614 0.040 Uiso calc R 1 . . H
C1' 0.7413(3) 0.4847(2) 0.68361(9) 0.0314(4) Uani d . 1 . . C
H1' 0.7175 0.5574 0.7215 0.038 Uiso calc R 1 . . H
C2' 0.6013(3) 0.3542(2) 0.68334(9) 0.0347(4) Uani d . 1 . . C
H2'1 0.5858 0.3103 0.6380 0.042 Uiso calc R 1 . . H
H2'2 0.4863 0.3924 0.6999 0.042 Uiso calc R 1 . . H
C3' 0.6818(3) 0.2332(2) 0.73168(9) 0.0346(4) Uani d . 1 . . C
H3' 0.6405 0.1258 0.7209 0.042 Uiso calc R 1 . . H
O3' 0.6445(2) 0.2733(2) 0.80090(6) 0.0503(4) Uani d . 1 . . O
H3'1 0.5368 0.2913 0.8053 0.075 Uiso calc R 1 . . H
C4' 0.8821(3) 0.2503(2) 0.72017(9) 0.0334(4) Uani d . 1 . . C
H4' 0.9438 0.2410 0.7642 0.040 Uiso calc R 1 . . H
O4' 0.90921(19) 0.40882(14) 0.69392(7) 0.0352(3) Uani d . 1 . . O
C5' 0.9640(3) 0.1332(3) 0.67098(10) 0.0446(5) Uani d . 1 . . C
H5'1 1.0901 0.1583 0.6646 0.053 Uiso calc R 1 . . H
H5'2 0.9563 0.0275 0.6902 0.053 Uiso calc R 1 . . H
O5' 0.8758(3) 0.13555(17) 0.60701(7) 0.0506(4) Uani d . 1 . . O
H5' 0.8410 0.0460 0.5976 0.076 Uiso calc R 1 . . H

loop_
_atom_site_aniso_label
_atom_site_aniso_U_11
_atom_site_aniso_U_22
_atom_site_aniso_U_33
_atom_site_aniso_U_12
_atom_site_aniso_U_13
_atom_site_aniso_U_23
N1 0.0463(10) 0.0254(8) 0.0238(7) 0.0019(7) 0.0025(7) 0.0009(6)
C2 0.0365(11) 0.0261(9) 0.0299(9) -0.0001(8) 0.0032(8) -0.0009(7)
O2 0.0581(9) 0.0313(7) 0.0296(7) -0.0007(7) 0.0086(6) -0.0049(6)
N3 0.0426(9) 0.0276(8) 0.0288(8) 0.0007(7) 0.0057(7) 0.0019(6)
C4 0.0308(9) 0.0334(9) 0.0263(8) -0.0021(8) 0.0011(7) 0.0012(7)
N4 0.0549(11) 0.0368(9) 0.0255(8) 0.0001(9) 0.0044(7) 0.0040(7)
C41 0.0545(13) 0.0415(12) 0.0423(11) 0.0040(11) 0.0085(10) 0.0143(9)
C5 0.0370(10) 0.0325(10) 0.0251(9) -0.0044(8) -0.0008(8) -0.0031(7)
C51 0.0660(14) 0.0421(12) 0.0276(10) -0.0079(11) 0.0039(9) -0.0083(9)
C6 0.0444(11) 0.0267(9) 0.0276(9) -0.0007(9) 0.0007(8) -0.0030(7)
C1' 0.0432(10) 0.0287(9) 0.0224(8) 0.0028(8) 0.0001(8) 0.0017(7)
C2' 0.0374(10) 0.0409(10) 0.0257(8) -0.0008(9) 0.0000(8) 0.0046(8)
C3' 0.0459(11) 0.0334(10) 0.0245(9) -0.0044(9) 0.0014(8) 0.0045(8)
O3' 0.0547(10) 0.0732(10) 0.0229(7) 0.0092(9) 0.0039(6) 0.0060(7)
C4' 0.0409(11) 0.0323(10) 0.0271(9) 0.0011(9) -0.0041(8) 0.0052(7)
O4' 0.0385(8) 0.0293(7) 0.0379(7) -0.0039(6) -0.0049(6) 0.0024(5)
C5' 0.0529(13) 0.0384(11) 0.0424(12) 0.0079(10) 0.0008(9) 0.0005(10)
O5' 0.0874(12) 0.0303(8) 0.0342(7) 0.0009(8) -0.0034(8) -0.0032(6)

loop_
_atom_type_symbol
_atom_type_description
_atom_type_scat_dispersion_real
_atom_type_scat_dispersion_imag
_atom_type_scat_source
C C 0.0033 0.0016 'International Tables Vol C Tables 4.2.6.8 and 6.1.1.4'
H H 0.0000 0.0000 'International Tables Vol C Tables 4.2.6.8 and 6.1.1.4'
O O 0.0106 0.0060 'International Tables Vol C Tables 4.2.6.8 and 6.1.1.4'
N N 0.0061 0.0033 'International Tables Vol C Tables 4.2.6.8 and 6.1.1.4'

loop_
_geom_angle_atom_site_label_1
_geom_angle_atom_site_label_2
_geom_angle_atom_site_label_3
_geom_angle
_geom_angle_publ_flag
C6 N1 C2 120.50(15) ?
C6 N1 C1' 119.17(15) ?
C2 N1 C1' 120.17(15) ?
O2 C2 N3 121.70(16) yes
O2 C2 N1 120.11(16) ?
N3 C2 N1 118.18(15) ?
C4 N3 C2 121.00(15) ?
N4 C4 N3 118.04(17) ?
N4 C4 C5 120.00(17) ?
N3 C4 C5 121.97(16) ?
C4 N4 C41 123.64(18) yes
C4 N4 H4 118.2 ?
C41 N4 H4 118.2 ?
N4 C41 H41A 109.5 ?
N4 C41 H41B 109.5 ?
H41A C41 H41B 109.5 ?
N4 C41 H41C 109.5 ?
H41A C41 H41C 109.5 ?
H41B C41 H41C 109.5 ?
C6 C5 C4 115.96(17) ?
C6 C5 C51 121.75(17) ?
C4 C5 C51 122.28(16) yes
C5 C51 H51A 109.5 ?
C5 C51 H51B 109.5 ?
H51A C51 H51B 109.5 ?
C5 C51 H51C 109.5 ?
H51A C51 H51C 109.5 ?
H51B C51 H51C 109.5 ?
C5 C6 N1 122.16(17) ?
C5 C6 H6 118.9 ?
N1 C6 H6 118.9 ?
O4' C1' N1 107.51(15) ?
O4' C1' C2' 106.09(14) ?
N1 C1' C2' 114.61(15) ?
O4' C1' H1' 109.5 ?
N1 C1' H1' 109.5 ?
C2' C1' H1' 109.5 ?
C1' C2' C3' 102.49(16) ?
C1' C2' H2'1 111.3 ?
C3' C2' H2'1 111.3 ?
C1' C2' H2'2 111.3 ?
C3' C2' H2'2 111.3 ?
H2'1 C2' H2'2 109.2 ?
O3' C3' C4' 108.08(16) ?
O3' C3' C2' 111.01(17) ?
C4' C3' C2' 103.35(16) ?
O3' C3' H3' 111.4 ?
C4' C3' H3' 111.4 ?
C2' C3' H3' 111.4 ?
C3' O3' H3'1 109.5 ?
O4' C4' C5' 108.77(15) ?
O4' C4' C3' 106.15(16) ?
C5' C4' C3' 115.46(18) ?
O4' C4' H4' 108.8 ?
C5' C4' H4' 108.8 ?
C3' C4' H4' 108.8 ?
C1' O4' C4' 110.21(14) ?
O5' C5' C4' 111.74(18) ?
O5' C5' H5'1 109.3 ?
C4' C5' H5'1 109.3 ?
O5' C5' H5'2 109.3 ?
C4' C5' H5'2 109.3 ?
H5'1 C5' H5'2 107.9 ?
C5' O5' H5' 109.5 ?

loop_
_geom_bond_atom_site_label_1
_geom_bond_atom_site_label_2
_geom_bond_site_symmetry_2
_geom_bond_distance
_geom_bond_publ_flag
N1 C6 . 1.368(2) ?
N1 C2 . 1.394(2) ?
N1 C1' . 1.466(2) ?
C2 O2 . 1.235(2) yes
C2 N3 . 1.356(2) ?
N3 C4 . 1.330(2) ?
C4 N4 . 1.330(2) yes
C4 C5 . 1.436(3) ?
N4 C41 . 1.448(3) yes
N4 H4 . 0.8600 ?
C41 H41A . 0.9600 ?
C41 H41B . 0.9600 ?
C41 H41C . 0.9600 ?
C5 C6 . 1.341(3) ?
C5 C51 . 1.506(2) yes
C51 H51A . 0.9600 ?
C51 H51B . 0.9600 ?
C51 H51C . 0.9600 ?
C6 H6 . 0.9300 ?
C1' O4' . 1.418(2) ?
C1' C2' . 1.515(3) ?
C1' H1' . 0.9800 ?
C2' C3' . 1.516(3) ?
C2' H2'1 . 0.9700 ?
C2' H2'2 . 0.9700 ?
C3' O3' . 1.426(2) ?
C3' C4' . 1.514(3) ?
C3' H3' . 0.9800 ?
O3' H3'1 . 0.8200 ?
C4' O4' . 1.447(2) ?
C4' C5' . 1.509(3) ?
C4' H4' . 0.9800 ?
C5' O5' . 1.415(3) ?
C5' H5'1 . 0.9700 ?
C5' H5'2 . 0.9700 ?
O5' H5' . 0.8200 ?

loop_
_geom_hbond_atom_site_label_D
_geom_hbond_atom_site_label_H
_geom_hbond_atom_site_label_A
_geom_hbond_site_symmetry_A
_geom_hbond_distance_DH
_geom_hbond_distance_HA
_geom_hbond_distance_DA
_geom_hbond_angle_DHA
_geom_hbond_publ_flag
N4 H4 O3' 4_664 0.86 2.16 2.986(2) 161 yes
O3' H3'1 O2 3_646 0.82 1.90 2.717(2) 172 yes
O5' H5' N3 1_545 0.82 2.13 2.943(2) 173 yes

loop_
_geom_torsion_atom_site_label_1
_geom_torsion_atom_site_label_2
_geom_torsion_atom_site_label_3
_geom_torsion_atom_site_label_4
_geom_torsion
_geom_torsion_publ_flag
C6 N1 C2 O2 -179.65(18) ?
C1' N1 C2 O2 -4.3(3) ?
C6 N1 C2 N3 1.5(3) ?
C1' N1 C2 N3 176.87(16) ?
O2 C2 N3 C4 -175.83(19) ?
N1 C2 N3 C4 3.0(3) ?
C2 N3 C4 N4 175.04(18) ?
C2 N3 C4 C5 -5.4(3) ?
N3 C4 N4 C41 -0.4(3) yes
C5 C4 N4 C41 -180.0(2) ?
N4 C4 C5 C6 -177.30(18) ?
N3 C4 C5 C6 3.2(3) ?
N4 C4 C5 C51 3.8(3) ?
N3 C4 C5 C51 -175.73(18) ?
C4 C5 C6 N1 1.4(3) ?
C51 C5 C6 N1 -179.70(18) ?
C2 N1 C6 C5 -3.7(3) ?
C1' N1 C6 C5 -179.12(18) ?
C6 N1 C1' O4' 60.5(2) ?
C2 N1 C1' O4' -114.90(18) yes
C6 N1 C1' C2' -57.1(2) ?
C2 N1 C1' C2' 127.4(2) ?
O4' C1' C2' C3' 31.40(19) yes
N1 C1' C2' C3' 149.86(16) ?
C1' C2' C3' O3' 82.42(19) ?
C1' C2' C3' C4' -33.23(19) yes
O3' C3' C4' O4' -93.75(17) ?
C2' C3' C4' O4' 23.97(19) yes
O3' C3' C4' C5' 145.66(17) ?
C2' C3' C4' C5' -96.62(19) ?
N1 C1' O4' C4' -140.15(14) ?
C2' C1' O4' C4' -17.09(18) yes
C5' C4' O4' C1' 120.33(18) ?
C3' C4' O4' C1' -4.49(19) yes
O4' C4' C5' O5' -64.2(2) ?
C3' C4' C5' O5' 55.0(2) yes

loop_
_cod_related_entry_id
_cod_related_entry_database
_cod_related_entry_code
1 ChemSpider 21185703
